data_9002581
loop_
_publ_author_name
'Oberti, R.'
'Ottolini, L.'
'Della Ventura, G.'
'Parodi, G. C.'

_publ_section_title
;
 On the symmetry and crystal chemistry of britholite:
 New structural and microanalytical data
 Sample: LOS from Rouma Island, Guinea
;
_journal_name_full 'American Mineralogist'
_journal_page_first 1066
_journal_page_last 1075
_journal_volume 86
_journal_year 2001
_chemical_formula_sum 'Ca1.03 Ce1.67 F0.88 H0.12 La1.47 Na0.5 Nd0.23 O12.12 P0.39 Pr0.1 Si2.55'
_chemical_name_mineral Fluorbritholite-(Ce)
_space_group_IT_number 173
_symmetry_space_group_name_Hall 'P 6c'
_symmetry_space_group_name_H-M 'P 63'
_cell_angle_alpha 90
_cell_angle_beta 90
_cell_angle_gamma 120
_cell_formula_units_Z 2
_cell_length_a 9.682
_cell_length_b 9.682
_cell_length_c 7.066
_cell_volume 573.633
_database_code_amcsd 0002670
_exptl_crystal_density_diffrn 4.821
_cod_original_formula_sum 'Si2.55 P.39 Na.5 Ca1.03 La1.47 Ce1.67 Pr.1 Nd.23 O12.12 F.88 H.12'
_cod_database_code 9002581

loop_
_space_group_symop_operation_xyz
x,y,z
x-y,x,1/2+z
-y,x-y,z
-x,-y,1/2+z
-x+y,-x,z
y,-x+y,1/2+z

loop_
_atom_site_label
_atom_site_fract_x
_atom_site_fract_y
_atom_site_fract_z
_atom_site_occupancy
_atom_site_U_iso_or_equiv
_atom_site_type_symbol
_atom_site_attached_hydrogens
Si1 0.40070 0.37280 0.25640 0.85000 0.00861 Si 0
P1 0.40070 0.37280 0.25640 0.13000 0.00861 P 0
Na1 0.33333 0.66667 -0.00390 0.25000 0.01077 Na 0
Ca1 0.33333 0.66667 -0.00390 0.17000 0.01077 Ca 0
La1 0.33333 0.66667 -0.00390 0.24000 0.01077 La 0
Ce1 0.33333 0.66667 -0.00390 0.28000 0.01077 Ce 0
Pr1 0.33333 0.66667 -0.00390 0.02000 0.01077 Pr 0
Nd1 0.33333 0.66667 -0.00390 0.04000 0.01077 Nd 0
Na1a 0.66667 0.33333 0.00600 0.25000 0.01039 Na 0
Ca1a 0.66667 0.33333 0.00600 0.17000 0.01039 Ca 0
La1a 0.66667 0.33333 0.00600 0.24000 0.01039 La 0
Ce1a 0.66667 0.33333 0.00600 0.28000 0.01039 Ce 0
Pr1a 0.66667 0.33333 0.00600 0.02000 0.01039 Pr 0
Nd1a 0.66667 0.33333 0.00600 0.04000 0.01039 Nd 0
Ca2 0.23640 -0.01330 0.25000 0.23000 0.01102 Ca 0
La2 0.23640 -0.01330 0.25000 0.33000 0.01102 La 0
Ce2 0.23640 -0.01330 0.25000 0.37000 0.01102 Ce 0
Pr2 0.23640 -0.01330 0.25000 0.02000 0.01102 Pr 0
Nd2 0.23640 -0.01330 0.25000 0.05000 0.01102 Nd 0
O1 0.32460 0.48680 0.25890 1.00000 0.01836 O 0
O2 0.59290 0.46930 0.25390 1.00000 0.02254 O 0
O3 0.31200 0.24450 0.41740 1.00000 0.02672 O 0
O3a 0.36500 0.26500 0.06330 1.00000 0.01710 O 0
O-H4 0.00000 0.00000 0.17710 0.12000 0.06814 O 1
F4 0.00000 0.00000 0.23590 0.88000 0.06814 F 0

loop_
_cod_changelog_entry_id
_cod_changelog_entry_author
_cod_changelog_entry_date
_cod_changelog_entry_text
1
;cod-tools version 3.8.0
Id: cif_guess_AMCSD_atom_types 9574 2023-05-10 09:00:05Z saulius
;
2023-05-10T18:48:08+03:00
;Derived atom types and hydrogen counts
from atom names that follow the AMCSD naming convention
(Wat == water, O-H == hydroxyl).
;

loop_
_cod_related_entry_id
_cod_related_entry_database
_cod_related_entry_code
1 AMCSD 0002670
